data_1549048
loop_
_publ_author_name
'Nievergelt, Philipp P.'
'Babor, Martin'
'\<Cejka, Jan'
'Spingler, Bernhard'

_publ_section_title
;
 A high throughput screening method for the nano-crystallization of salts
 of organic cations.
;
_journal_issue 15
_journal_name_full 'Chemical science'
_journal_page_first 3716
_journal_page_last 3722
_journal_paper_doi 10.1039/c8sc00783g
_journal_volume 9
_journal_year 2018
_chemical_absolute_configuration rm
_chemical_formula_sum 'C22 H32 N2 O6'
_chemical_formula_weight 420.49
_space_group_crystal_system monoclinic
_space_group_IT_number 5
_space_group_name_Hall 'C 2y'
_space_group_name_H-M_alt 'C 1 2 1'
_symmetry_space_group_name_Hall 'C 2y'
_symmetry_space_group_name_H-M 'C 1 2 1'
_atom_sites_solution_hydrogens mixed
_audit_creation_method SHELXL-2014/7
_audit_update_record
;
2017-12-07 deposited with the CCDC.
2018-03-06 downloaded from the CCDC.
;
_cell_angle_alpha 90
_cell_angle_beta 110.071(2)
_cell_angle_gamma 90
_cell_formula_units_Z 2
_cell_length_a 13.5545(2)
_cell_length_b 5.84781(7)
_cell_length_c 14.1657(2)
_cell_measurement_reflns_used 10199
_cell_measurement_temperature 160(2)
_cell_measurement_theta_max 34.561
_cell_measurement_theta_min 3.593
_cell_volume 1054.64(3)
_computing_cell_refinement 'CrysAlis PRO (Rigaku, 2015)'
_computing_data_collection 'CrysAlis PRO (Rigaku, 2015)'
_computing_data_reduction 'CrysAlis PRO (Rigaku, 2015)'
_computing_molecular_graphics 'ORTEP-3 (Farrugia, 1997)'
_computing_publication_material 'SHELXL-2014/7 (Sheldrick, 2014)'
_computing_structure_refinement 'SHELXL-2014/7 (Sheldrick, 2014)'
_computing_structure_solution 'SIR-97 (Altomare, 1999)'
_diffrn_ambient_temperature 160(2)
_diffrn_detector_area_resol_mean 10.3801
_diffrn_measured_fraction_theta_full 0.996
_diffrn_measured_fraction_theta_max 0.959
_diffrn_measurement_device_type 'Agilent SuperNova dual radiation CCD'
_diffrn_measurement_method '\w scans'
_diffrn_radiation_monochromator mirror
_diffrn_radiation_source 'SuperNova (Mo) X-ray Source'
_diffrn_radiation_type MoK\a
_diffrn_radiation_wavelength 0.71073
_diffrn_reflns_av_R_equivalents 0.0255
_diffrn_reflns_av_unetI/netI 0.0242
_diffrn_reflns_Laue_measured_fraction_full 0.996
_diffrn_reflns_Laue_measured_fraction_max 0.959
_diffrn_reflns_limit_h_max 21
_diffrn_reflns_limit_h_min -21
_diffrn_reflns_limit_k_max 9
_diffrn_reflns_limit_k_min -9
_diffrn_reflns_limit_l_max 22
_diffrn_reflns_limit_l_min -22
_diffrn_reflns_number 20898
_diffrn_reflns_point_group_measured_fraction_full 0.998
_diffrn_reflns_point_group_measured_fraction_max 0.947
_diffrn_reflns_theta_full 25.242
_diffrn_reflns_theta_max 35.243
_diffrn_reflns_theta_min 3.591
_exptl_absorpt_coefficient_mu 0.096
_exptl_absorpt_correction_T_max 1.000
_exptl_absorpt_correction_T_min 0.568
_exptl_absorpt_correction_type gaussian
_exptl_absorpt_process_details
;
CrysAlisPro 1.171.38.43c (Rigaku Oxford Diffraction, 2015)
Numerical absorption correction based on gaussian integration over
            a multifaceted crystal model
Empirical absorption correction using spherical harmonics,
 implemented in SCALE3 ABSPACK scaling algorithm.
;
_exptl_crystal_colour colourless
_exptl_crystal_density_diffrn 1.324
_exptl_crystal_description prism
_exptl_crystal_F_000 452
_exptl_crystal_size_max 0.390
_exptl_crystal_size_mid 0.180
_exptl_crystal_size_min 0.110
_refine_diff_density_max 0.326
_refine_diff_density_min -0.180
_refine_diff_density_rms 0.043
_refine_ls_abs_structure_details
;
 Flack x determined using 1699 quotients [(I+)-(I-)]/[(I+)+(I-)]
 (Parsons, Flack and Wagner, Acta Cryst. B69 (2013) 249-259).
;
_refine_ls_abs_structure_Flack 0.2(2)
_refine_ls_extinction_method none
_refine_ls_goodness_of_fit_ref 1.050
_refine_ls_hydrogen_treatment mixed
_refine_ls_matrix_type full
_refine_ls_number_parameters 145
_refine_ls_number_reflns 4451
_refine_ls_number_restraints 1
_refine_ls_restrained_S_all 1.050
_refine_ls_R_factor_all 0.0418
_refine_ls_R_factor_gt 0.0337
_refine_ls_shift/su_max 0.004
_refine_ls_shift/su_mean 0.001
_refine_ls_structure_factor_coef Fsqd
_refine_ls_weighting_details 'w=1/[\s^2^(Fo^2^)+(0.0462P)^2^+0.2139P] where P=(Fo^2^+2Fc^2^)/3'
_refine_ls_weighting_scheme calc
_refine_ls_wR_factor_gt 0.0811
_refine_ls_wR_factor_ref 0.0864
_reflns_Friedel_coverage 0.833
_reflns_Friedel_fraction_full 1.000
_reflns_Friedel_fraction_max 0.934
_reflns_number_gt 4049
_reflns_number_total 4451
_reflns_threshold_expression 'I > 2\s(I)'
_cod_data_source_file c8sc00783g2.cif
_cod_data_source_block pn040816o
_cod_depositor_comments 'Adding full bibliography for 1549042--1549063.cif.'
_cod_database_code 1549048
_shelx_shelxl_version_number 2014/7
_shelx_space_group_comment
;
The symmetry employed for this shelxl refinement is uniquely defined
by the following loop, which should always be used as a source of
symmetry information in preference to the above space-group names.
They are only intended as comments.
;
_shelx_estimated_absorpt_t_min 0.963
_shelx_estimated_absorpt_t_max 0.989

loop_
_space_group_symop_operation_xyz
'x, y, z'
'-x, y, -z'
'x+1/2, y+1/2, z'
'-x+1/2, y+1/2, -z'

loop_
_atom_site_label
_atom_site_type_symbol
_atom_site_fract_x
_atom_site_fract_y
_atom_site_fract_z
_atom_site_U_iso_or_equiv
_atom_site_adp_type
_atom_site_occupancy
_atom_site_site_symmetry_order
_atom_site_calc_flag
_atom_site_refinement_flags_posn
_atom_site_refinement_flags_adp
C1 C 0.18071(9) 0.5342(2) 0.69752(9) 0.01544(19) Uani 1 1 d . .
H1 H 0.1187 0.6052 0.6452 0.019 Uiso 1 1 calc R U
C2 C 0.27540(9) 0.6945(2) 0.71678(9) 0.0156(2) Uani 1 1 d . .
H2 H 0.2596 0.8422 0.7442 0.019 Uiso 1 1 calc R U
C3 C 0.37647(10) 0.5971(3) 0.79058(10) 0.0230(2) Uani 1 1 d . .
H3A H 0.3664 0.5627 0.8544 0.035 Uiso 1 1 calc R U
H3B H 0.4331 0.7093 0.8021 0.035 Uiso 1 1 calc R U
H3C H 0.3951 0.4566 0.7629 0.035 Uiso 1 1 calc R U
C4 C 0.36164(10) 0.9314(2) 0.61833(11) 0.0222(2) Uani 1 1 d . .
H4A H 0.3348 1.0743 0.6364 0.033 Uiso 1 1 calc R U
H4B H 0.3671 0.9465 0.5514 0.033 Uiso 1 1 calc R U
H4C H 0.4312 0.8986 0.6676 0.033 Uiso 1 1 calc R U
C5 C 0.15468(9) 0.5033(2) 0.79280(9) 0.0159(2) Uani 1 1 d . .
C6 C 0.18453(10) 0.3085(2) 0.85224(10) 0.0199(2) Uani 1 1 d . .
H6 H 0.2202 0.1884 0.8322 0.024 Uiso 1 1 calc R U
C7 C 0.16246(10) 0.2885(2) 0.94095(10) 0.0223(2) Uani 1 1 d . .
H7 H 0.1828 0.1546 0.9809 0.027 Uiso 1 1 calc R U
C8 C 0.11098(10) 0.4631(2) 0.97104(10) 0.0221(2) Uani 1 1 d . .
H8 H 0.0970 0.4502 1.0321 0.027 Uiso 1 1 calc R U
C9 C 0.07977(11) 0.6570(2) 0.91171(11) 0.0222(2) Uani 1 1 d . .
H9 H 0.0436 0.7761 0.9319 0.027 Uiso 1 1 calc R U
C10 C 0.10129(10) 0.6778(2) 0.82262(10) 0.0191(2) Uani 1 1 d . .
H10 H 0.0796 0.8107 0.7822 0.023 Uiso 1 1 calc R U
C11 C 0.02070(9) 0.98609(19) 0.45521(9) 0.01400(19) Uani 1 1 d . .
N1 N 0.28826(8) 0.74028(18) 0.61777(8) 0.01553(18) Uani 1 1 d . .
H12 H 0.3104(15) 0.616(4) 0.5967(14) 0.023 Uiso 1 1 d . U
H11 H 0.2233(15) 0.779(4) 0.5728(14) 0.023 Uiso 1 1 d . U
O1 O 0.20585(7) 0.32868(16) 0.65838(8) 0.02046(18) Uani 1 1 d . .
H1A H 0.1539 0.2403 0.6427 0.031 Uiso 1 1 calc R U
O11 O 0.11466(7) 0.92376(16) 0.47297(7) 0.01922(18) Uani 1 1 d . .
O12 O -0.04040(7) 1.05314(17) 0.37237(7) 0.02110(19) Uani 1 1 d . .

loop_
_atom_site_aniso_label
_atom_site_aniso_U_11
_atom_site_aniso_U_22
_atom_site_aniso_U_33
_atom_site_aniso_U_23
_atom_site_aniso_U_13
_atom_site_aniso_U_12
C1 0.0137(4) 0.0165(5) 0.0167(5) -0.0010(4) 0.0060(4) 0.0010(4)
C2 0.0158(4) 0.0165(5) 0.0157(5) -0.0028(4) 0.0070(4) -0.0007(4)
C3 0.0160(5) 0.0321(7) 0.0185(5) 0.0017(5) 0.0028(4) -0.0015(5)
C4 0.0200(5) 0.0170(5) 0.0330(7) 0.0019(5) 0.0133(5) -0.0020(4)
C5 0.0136(4) 0.0169(5) 0.0178(5) -0.0002(4) 0.0064(4) -0.0003(4)
C6 0.0207(5) 0.0173(5) 0.0232(5) 0.0010(4) 0.0093(4) 0.0020(4)
C7 0.0209(5) 0.0231(6) 0.0240(6) 0.0058(5) 0.0091(5) 0.0005(4)
C8 0.0182(5) 0.0306(7) 0.0195(5) 0.0026(5) 0.0090(4) -0.0004(5)
C9 0.0207(5) 0.0260(6) 0.0236(6) -0.0004(5) 0.0123(5) 0.0037(5)
C10 0.0187(5) 0.0194(5) 0.0215(5) 0.0021(4) 0.0098(4) 0.0039(4)
C11 0.0137(4) 0.0129(4) 0.0167(4) -0.0008(4) 0.0067(4) -0.0003(3)
N1 0.0149(4) 0.0151(4) 0.0175(4) 0.0001(3) 0.0067(3) 0.0004(3)
O1 0.0190(4) 0.0184(4) 0.0274(5) -0.0081(3) 0.0124(3) -0.0042(3)
O11 0.0145(4) 0.0223(4) 0.0234(4) 0.0041(3) 0.0097(3) 0.0041(3)
O12 0.0189(4) 0.0271(4) 0.0171(4) 0.0032(3) 0.0060(3) 0.0050(3)

loop_
_atom_type_symbol
_atom_type_description
_atom_type_scat_dispersion_real
_atom_type_scat_dispersion_imag
_atom_type_scat_source
C C 0.0033 0.0016 'International Tables Vol C Tables 4.2.6.8 and 6.1.1.4'
H H 0.0000 0.0000 'International Tables Vol C Tables 4.2.6.8 and 6.1.1.4'
N N 0.0061 0.0033 'International Tables Vol C Tables 4.2.6.8 and 6.1.1.4'
O O 0.0106 0.0060 'International Tables Vol C Tables 4.2.6.8 and 6.1.1.4'

loop_
_geom_angle_atom_site_label_1
_geom_angle_atom_site_label_2
_geom_angle_atom_site_label_3
_geom_angle
_geom_angle_site_symmetry_3
O1 C1 C5 114.11(10) .
O1 C1 C2 106.81(9) .
C5 C1 C2 110.45(9) .
O1 C1 H1 108.4 .
C5 C1 H1 108.4 .
C2 C1 H1 108.4 .
N1 C2 C3 110.14(10) .
N1 C2 C1 107.58(9) .
C3 C2 C1 113.24(10) .
N1 C2 H2 108.6 .
C3 C2 H2 108.6 .
C1 C2 H2 108.6 .
C2 C3 H3A 109.5 .
C2 C3 H3B 109.5 .
H3A C3 H3B 109.5 .
C2 C3 H3C 109.5 .
H3A C3 H3C 109.5 .
H3B C3 H3C 109.5 .
N1 C4 H4A 109.5 .
N1 C4 H4B 109.5 .
H4A C4 H4B 109.5 .
N1 C4 H4C 109.5 .
H4A C4 H4C 109.5 .
H4B C4 H4C 109.5 .
C6 C5 C10 119.21(11) .
C6 C5 C1 121.81(10) .
C10 C5 C1 118.97(10) .
C5 C6 C7 120.45(12) .
C5 C6 H6 119.8 .
C7 C6 H6 119.8 .
C8 C7 C6 120.20(12) .
C8 C7 H7 119.9 .
C6 C7 H7 119.9 .
C7 C8 C9 119.82(12) .
C7 C8 H8 120.1 .
C9 C8 H8 120.1 .
C8 C9 C10 120.27(12) .
C8 C9 H9 119.9 .
C10 C9 H9 119.9 .
C9 C10 C5 120.04(11) .
C9 C10 H10 120.0 .
C5 C10 H10 120.0 .
O12 C11 O11 125.27(11) .
O12 C11 C11 117.38(11) 2_556
O11 C11 C11 117.32(12) 2_556
C4 N1 C2 114.87(10) .
C4 N1 H12 108.5(13) .
C2 N1 H12 109.5(13) .
C4 N1 H11 107.2(13) .
C2 N1 H11 107.6(11) .
H12 N1 H11 109.2(18) .
C1 O1 H1A 109.5 .

loop_
_geom_bond_atom_site_label_1
_geom_bond_atom_site_label_2
_geom_bond_distance
_geom_bond_site_symmetry_2
C1 O1 1.4133(15) .
C1 C5 1.5184(16) .
C1 C2 1.5362(16) .
C1 H1 1.0000 .
C2 N1 1.4957(15) .
C2 C3 1.5201(18) .
C2 H2 1.0000 .
C3 H3A 0.9800 .
C3 H3B 0.9800 .
C3 H3C 0.9800 .
C4 N1 1.4942(16) .
C4 H4A 0.9800 .
C4 H4B 0.9800 .
C4 H4C 0.9800 .
C5 C6 1.3917(17) .
C5 C10 1.3976(16) .
C6 C7 1.3930(18) .
C6 H6 0.9500 .
C7 C8 1.3837(19) .
C7 H7 0.9500 .
C8 C9 1.388(2) .
C8 H8 0.9500 .
C9 C10 1.3948(18) .
C9 H9 0.9500 .
C10 H10 0.9500 .
C11 O12 1.2448(14) .
C11 O11 1.2642(13) .
C11 C11 1.554(2) 2_556
N1 H12 0.88(2) .
N1 H11 0.92(2) .
O1 H1A 0.8400 .

loop_
_geom_hbond_atom_site_label_D
_geom_hbond_atom_site_label_H
_geom_hbond_atom_site_label_A
_geom_hbond_distance_DH
_geom_hbond_distance_HA
_geom_hbond_distance_DA
_geom_hbond_angle_DHA
_geom_hbond_site_symmetry_A
N1 H12 O11 0.88(2) 1.99(2) 2.8233(14) 158.4(18) 4_546
N1 H11 O11 0.92(2) 1.86(2) 2.7536(14) 163.5(18) .
O1 H1A O12 0.84 1.84 2.6730(13) 171.5 2_546

loop_
_geom_torsion_atom_site_label_1
_geom_torsion_atom_site_label_2
_geom_torsion_atom_site_label_3
_geom_torsion_atom_site_label_4
_geom_torsion
O1 C1 C2 N1 62.30(12)
C5 C1 C2 N1 -173.08(9)
O1 C1 C2 C3 -59.65(13)
C5 C1 C2 C3 64.97(12)
O1 C1 C5 C6 19.03(16)
C2 C1 C5 C6 -101.31(13)
O1 C1 C5 C10 -162.40(11)
C2 C1 C5 C10 77.27(13)
C10 C5 C6 C7 -0.65(18)
C1 C5 C6 C7 177.92(12)
C5 C6 C7 C8 -0.3(2)
C6 C7 C8 C9 1.1(2)
C7 C8 C9 C10 -0.8(2)
C8 C9 C10 C5 -0.1(2)
C6 C5 C10 C9 0.88(18)
C1 C5 C10 C9 -177.73(11)
C3 C2 N1 C4 -68.68(14)
C1 C2 N1 C4 167.47(9)
